data_4000418
_journal_name_full 'Chemistry of Materials'
_journal_paper_doi 10.1021/cm049594l
_journal_year 2004
_chemical_formula_sum 'C14 H25 N3 O3 S'
_chemical_formula_weight 315.43
_chemical_name_common 'Guanidinium heptylbenzenesulfonate'
_space_group_IT_number 19
_symmetry_cell_setting orthorhombic
_symmetry_space_group_name_Hall 'P 2ac 2ab'
_symmetry_space_group_name_H-M 'P 21 21 21'
_atom_sites_solution_hydrogens geom
_atom_sites_solution_primary direct
_atom_sites_solution_secondary difmap
_cell_angle_alpha 90.00
_cell_angle_beta 90.00
_cell_angle_gamma 90.00
_cell_formula_units_Z 4
_cell_length_a 7.1549(7)
_cell_length_b 11.9854(12)
_cell_length_c 20.579(2)
_cell_measurement_reflns_used 2217
_cell_measurement_temperature 273(2)
_cell_measurement_theta_max 46.824
_cell_measurement_theta_min 5.218
_cell_volume 1764.7(3)
_diffrn_ambient_temperature 273(2)
_diffrn_detector_area_resol_mean ?
_diffrn_measurement_device_type 'Siemens SMART Platform CCD'
_diffrn_measurement_method 'area detector, omega scans'
_diffrn_radiation_monochromator graphite
_diffrn_radiation_source 'normal-focus sealed tube'
_diffrn_radiation_type MoK\a
_diffrn_radiation_wavelength 0.71073
_diffrn_reflns_av_R_equivalents 0.0648
_diffrn_reflns_av_sigmaI/netI 0.0867
_diffrn_reflns_limit_h_max 9
_diffrn_reflns_limit_h_min -6
_diffrn_reflns_limit_k_max 14
_diffrn_reflns_limit_k_min -15
_diffrn_reflns_limit_l_max 26
_diffrn_reflns_limit_l_min -26
_diffrn_reflns_number 10862
_diffrn_reflns_theta_max 26.99
_diffrn_reflns_theta_min 1.97
_diffrn_standards_decay_% ?
_diffrn_standards_interval_count ?
_diffrn_standards_interval_time ?
_diffrn_standards_number ?
_exptl_absorpt_coefficient_mu 0.196
_exptl_absorpt_correction_T_max 1.000000
_exptl_absorpt_correction_T_min 0.733588
_exptl_absorpt_correction_type multi-scan
_exptl_absorpt_process_details 'SADABS, R. Blessing, 1995'
_exptl_crystal_colour ?
_exptl_crystal_density_diffrn 1.187
_exptl_crystal_density_meas ?
_exptl_crystal_density_method 'not measured'
_exptl_crystal_description ?
_exptl_crystal_F_000 680
_exptl_crystal_size_max 0.4
_exptl_crystal_size_mid 0.4
_exptl_crystal_size_min 0.2
_refine_ls_abs_structure_details 'Flack H D (1983), Acta Cryst. A39, 876-881'
_refine_ls_abs_structure_Flack -0.01(15)
_refine_ls_extinction_coef ?
_refine_ls_extinction_method none
_refine_ls_goodness_of_fit_ref 0.987
_refine_ls_hydrogen_treatment mixed
_refine_ls_matrix_type full
_refine_ls_number_parameters 191
_refine_ls_number_reflns 3800
_refine_ls_number_restraints 0
_refine_ls_restrained_S_all 0.987
_refine_ls_R_factor_all 0.1264
_refine_ls_R_factor_gt 0.0651
_refine_ls_shift/su_max 0.001
_refine_ls_shift/su_mean 0.000
_refine_ls_structure_factor_coef Fsqd
_refine_ls_weighting_details 'calc w=1/[\s^2^(Fo^2^)+(0.0642P)^2^+0.0000P] where P=(Fo^2^+2Fc^2^)/3'
_refine_ls_weighting_scheme calc
_refine_ls_wR_factor_gt 0.1195
_refine_ls_wR_factor_ref 0.1364
_reflns_number_gt 2272
_reflns_number_total 3800
_reflns_threshold_expression >2sigma(I)
_cod_original_sg_symbol_H-M P2(1)2(1)2(1)
_cod_database_code 4000418

loop_
_symmetry_equiv_pos_as_xyz
'x, y, z'
'-x+1/2, -y, z+1/2'
'x+1/2, -y+1/2, -z'
'-x, y+1/2, -z+1/2'

loop_
_atom_site_label
_atom_site_type_symbol
_atom_site_fract_x
_atom_site_fract_y
_atom_site_fract_z
_atom_site_U_iso_or_equiv
_atom_site_adp_type
_atom_site_occupancy
_atom_site_symmetry_multiplicity
_atom_site_calc_flag
_atom_site_refinement_flags
_atom_site_disorder_assembly
_atom_site_disorder_group
S1 S 0.24761(19) 0.31224(6) 0.17974(4) 0.0407(2) Uani 1 1 d . . .
O1 O 0.2518(5) 0.41671(16) 0.21598(10) 0.0443(5) Uani 1 1 d . . .
N1 N 0.4071(5) 0.0317(3) 0.25206(15) 0.0438(9) Uani 1 1 d . . .
H1A H 0.4065 0.0983 0.2365 0.053 Uiso 1 1 calc R . .
H1B H 0.5109 0.0013 0.2635 0.053 Uiso 1 1 calc R . .
C1 C 0.2395(7) 0.3484(2) 0.09795(15) 0.0389(8) Uani 1 1 d . . .
O2 O 0.0810(4) 0.2475(2) 0.19313(14) 0.0467(8) Uani 1 1 d . . .
N2 N 0.0909(6) 0.0220(3) 0.24109(16) 0.0473(10) Uani 1 1 d . . .
H2A H 0.0896 0.0886 0.2255 0.057 Uiso 1 1 calc R . .
H2B H -0.0119 -0.0144 0.2453 0.057 Uiso 1 1 calc R . .
C2 C 0.3870(6) 0.4087(3) 0.07071(19) 0.0464(10) Uani 1 1 d . . .
H2 H 0.4896 0.4285 0.0959 0.056 Uiso 1 1 calc R . .
O3 O 0.4183(4) 0.2484(2) 0.18955(14) 0.0459(7) Uani 1 1 d . . .
N3 N 0.2515(6) -0.12623(18) 0.28172(13) 0.0469(7) Uani 1 1 d . . .
H3A H 0.1490 -0.1631 0.2855 0.056 Uiso 1 1 calc R . .
H3B H 0.3557 -0.1562 0.2931 0.056 Uiso 1 1 calc R . .
C3 C 0.3792(6) 0.4381(3) 0.0067(2) 0.0518(10) Uani 1 1 d . . .
H3 H 0.4792 0.4769 -0.0113 0.062 Uiso 1 1 calc R . .
C4 C 0.2283(8) 0.4124(3) -0.03226(18) 0.0532(10) Uani 1 1 d . . .
C5 C 0.0854(6) 0.3515(3) -0.0043(2) 0.0597(12) Uani 1 1 d . . .
H5 H -0.0165 0.3310 -0.0297 0.072 Uiso 1 1 calc R . .
C6 C 0.0898(6) 0.3208(3) 0.0594(2) 0.0501(10) Uani 1 1 d . . .
H6 H -0.0095 0.2807 0.0769 0.060 Uiso 1 1 calc R . .
C7 C 0.2205(8) 0.4525(3) -0.10097(18) 0.0692(14) Uani 1 1 d . . .
H7A H 0.1407 0.4029 -0.1259 0.083 Uiso 1 1 calc R . .
H7B H 0.3449 0.4490 -0.1196 0.083 Uiso 1 1 calc R . .
C8 C 0.1467(7) 0.5714(4) -0.1071(2) 0.0654(13) Uani 1 1 d . . .
H8A H 0.2179 0.6190 -0.0781 0.079 Uiso 1 1 calc R . .
H8B H 0.1687 0.5971 -0.1511 0.079 Uiso 1 1 calc R . .
C9 C -0.0591(7) 0.5851(3) -0.0917(2) 0.0594(12) Uani 1 1 d . . .
H9A H -0.1310 0.5354 -0.1193 0.071 Uiso 1 1 calc R . .
H9B H -0.0811 0.5635 -0.0469 0.071 Uiso 1 1 calc R . .
C10 C -0.1267(7) 0.7029(4) -0.1016(3) 0.0638(14) Uani 1 1 d . . .
H10A H -0.0883 0.7274 -0.1445 0.077 Uiso 1 1 calc R . .
H10B H -0.0649 0.7506 -0.0701 0.077 Uiso 1 1 calc R . .
C11 C -0.3352(7) 0.7195(4) -0.0954(3) 0.0621(15) Uani 1 1 d . . .
H11A H -0.3973 0.6738 -0.1277 0.075 Uiso 1 1 calc R . .
H11B H -0.3745 0.6933 -0.0529 0.075 Uiso 1 1 calc R . .
C12 C -0.3987(8) 0.8385(4) -0.1036(3) 0.0786(15) Uani 1 1 d . . .
H12A H -0.3530 0.8659 -0.1449 0.094 Uiso 1 1 calc R . .
H12B H -0.3417 0.8833 -0.0697 0.094 Uiso 1 1 calc R . .
C13 C -0.6072(8) 0.8556(4) -0.1011(3) 0.0793(15) Uani 1 1 d . . .
H13A H -0.6643 0.8191 -0.1376 0.119 Uiso 1 1 calc R . .
H13B H -0.6344 0.9340 -0.1027 0.119 Uiso 1 1 calc R . .
H13C H -0.6556 0.8246 -0.0615 0.119 Uiso 1 1 calc R . .
C14 C 0.2491(9) -0.0237(2) 0.25841(13) 0.0368(7) Uani 1 1 d . . .

loop_
_atom_site_aniso_label
_atom_site_aniso_U_11
_atom_site_aniso_U_22
_atom_site_aniso_U_33
_atom_site_aniso_U_23
_atom_site_aniso_U_13
_atom_site_aniso_U_12
S1 0.0299(4) 0.0318(4) 0.0603(5) 0.0020(4) -0.0016(8) 0.0025(7)
O1 0.0352(12) 0.0399(11) 0.0577(13) -0.0080(10) -0.0017(19) -0.004(2)
N1 0.025(2) 0.0372(18) 0.069(2) 0.0118(16) 0.0021(19) -0.0015(18)
C1 0.0333(19) 0.0253(13) 0.058(2) -0.0062(13) 0.003(3) 0.005(2)
O2 0.0278(17) 0.0320(14) 0.080(2) 0.0071(15) 0.0045(19) -0.0034(15)
N2 0.041(3) 0.0363(18) 0.065(2) 0.0088(16) -0.003(2) 0.000(2)
C2 0.037(2) 0.041(2) 0.061(3) -0.0039(19) 0.0010(19) 0.000(2)
O3 0.0291(17) 0.0374(14) 0.0711(19) 0.0086(15) -0.0017(19) -0.0003(15)
N3 0.0296(14) 0.0369(14) 0.0741(19) 0.0130(12) -0.001(3) 0.000(2)
C3 0.050(3) 0.041(2) 0.064(3) -0.001(2) 0.016(2) 0.000(2)
C4 0.069(3) 0.0443(19) 0.047(2) -0.0138(16) 0.000(3) 0.006(3)
C5 0.060(3) 0.053(2) 0.066(3) -0.008(2) -0.015(3) -0.012(2)
C6 0.048(3) 0.040(2) 0.062(3) 0.000(2) -0.005(2) -0.009(2)
C7 0.083(4) 0.072(3) 0.053(2) -0.013(2) 0.004(3) -0.007(3)
C8 0.084(3) 0.066(3) 0.046(3) 0.006(2) 0.000(2) -0.014(3)
C9 0.071(3) 0.058(3) 0.049(2) 0.0014(19) -0.003(2) -0.015(3)
C10 0.072(4) 0.056(3) 0.064(3) 0.012(2) -0.017(3) -0.021(3)
C11 0.078(4) 0.053(3) 0.055(3) 0.005(2) -0.011(2) -0.021(2)
C12 0.088(4) 0.055(3) 0.093(4) 0.013(2) -0.022(3) -0.014(3)
C13 0.090(4) 0.060(3) 0.088(4) 0.006(3) -0.009(3) -0.005(3)
C14 0.0356(18) 0.0378(16) 0.0371(17) 0.0012(13) -0.004(3) 0.006(3)
